data_7057834
loop_
_publ_author_name
'Chen, Lizhu'
'Dulaney, Hunter A.'
'Wilkins, Branford O.'
'Farmer, Sarah'
'Zhang, Yanbing'
'Fronczek, Frank R.'
'Jurss, Jonah W.'

_publ_section_title
;
 High-spin enforcement in first-row metal complexes of a constrained
 polyaromatic ligand: synthesis, structure, and properties
;
_journal_issue 23
_journal_name_full 'New Journal of Chemistry'
_journal_page_first 18667
_journal_paper_doi 10.1039/C8NJ02072H
_journal_volume 42
_journal_year 2018
_chemical_formula_sum 'C38 H30 F6 Mn N5 O6.5 S2'
_chemical_formula_weight 893.73
_chemical_name_common Mn-LY2
_space_group_crystal_system triclinic
_space_group_IT_number 2
_space_group_name_Hall '-P 1'
_space_group_name_H-M_alt 'P -1'
_symmetry_space_group_name_Hall '-P 1'
_symmetry_space_group_name_H-M 'P -1'
_atom_sites_solution_hydrogens geom
_atom_sites_solution_primary direct
_atom_sites_solution_secondary difmap
_audit_creation_method SHELXL-2016/6
_audit_update_record
;
2018-04-17 deposited with the CCDC.
2018-10-19 downloaded from the CCDC.
;
_cell_angle_alpha 85.908(2)
_cell_angle_beta 84.775(2)
_cell_angle_gamma 81.762(2)
_cell_formula_units_Z 2
_cell_length_a 9.2068(3)
_cell_length_b 13.8551(5)
_cell_length_c 15.2249(5)
_cell_measurement_reflns_used 9585
_cell_measurement_temperature 100(2)
_cell_measurement_theta_max 25.29
_cell_measurement_theta_min 2.52
_cell_volume 1910.73(11)
_computing_cell_refinement 'Bruker SAINT'
_computing_data_collection 'Bruker APEX2'
_computing_data_reduction 'Bruker SAINT'
_computing_molecular_graphics ORTEP-32
_computing_publication_material WinGX
_computing_structure_refinement 'SHELXL-2016/6 (Sheldrick, 2016)'
_computing_structure_solution 'SHELXL-2016/6 (Sheldrick, 2016)'
_diffrn_ambient_temperature 100(2)
_diffrn_measured_fraction_theta_full 0.948
_diffrn_measured_fraction_theta_max 0.948
_diffrn_measurement_device_type 'Bruker APEX-II CCD'
_diffrn_measurement_method 'phi and omega scans'
_diffrn_radiation_monochromator graphite
_diffrn_radiation_type MoK\a
_diffrn_radiation_wavelength 0.71073
_diffrn_reflns_av_R_equivalents 0.0177
_diffrn_reflns_av_unetI/netI 0.0164
_diffrn_reflns_Laue_measured_fraction_full 0.948
_diffrn_reflns_Laue_measured_fraction_max 0.948
_diffrn_reflns_limit_h_max 10
_diffrn_reflns_limit_h_min -9
_diffrn_reflns_limit_k_max 16
_diffrn_reflns_limit_k_min -16
_diffrn_reflns_limit_l_max 16
_diffrn_reflns_limit_l_min -17
_diffrn_reflns_number 22804
_diffrn_reflns_point_group_measured_fraction_full 0.948
_diffrn_reflns_point_group_measured_fraction_max 0.948
_diffrn_reflns_theta_full 24.406
_diffrn_reflns_theta_max 24.406
_diffrn_reflns_theta_min 1.345
_diffrn_source 'fine-focus sealed tube'
_exptl_absorpt_coefficient_mu 0.540
_exptl_absorpt_correction_T_max 0.923
_exptl_absorpt_correction_T_min 0.855
_exptl_absorpt_correction_type multi-scan
_exptl_absorpt_process_details SADABS
_exptl_crystal_colour white
_exptl_crystal_density_diffrn 1.553
_exptl_crystal_density_method 'not measured'
_exptl_crystal_description prism
_exptl_crystal_F_000 912
_exptl_crystal_recrystallization_method 'Re-crystallisation from solvent: acetonitrile/diethyl ether'
_exptl_crystal_size_max 0.300
_exptl_crystal_size_mid 0.200
_exptl_crystal_size_min 0.150
_refine_diff_density_max 0.728
_refine_diff_density_min -0.348
_refine_diff_density_rms 0.057
_refine_ls_extinction_method none
_refine_ls_goodness_of_fit_ref 1.090
_refine_ls_hydrogen_treatment constr
_refine_ls_matrix_type full
_refine_ls_number_parameters 554
_refine_ls_number_reflns 5955
_refine_ls_number_restraints 33
_refine_ls_restrained_S_all 1.087
_refine_ls_R_factor_all 0.0417
_refine_ls_R_factor_gt 0.0371
_refine_ls_shift/su_max 0.001
_refine_ls_shift/su_mean 0.000
_refine_ls_structure_factor_coef Fsqd
_refine_ls_weighting_details 'w=1/[\s^2^(Fo^2^)+(0.0282P)^2^+3.0898P] where P=(Fo^2^+2Fc^2^)/3'
_refine_ls_weighting_scheme calc
_refine_ls_wR_factor_gt 0.0861
_refine_ls_wR_factor_ref 0.0897
_reflns_Friedel_coverage 0.000
_reflns_number_gt 5414
_reflns_number_total 5955
_reflns_threshold_expression 'I > 2\s(I)'
_cod_data_source_file c8nj02072h2.cif
_cod_data_source_block umcb0280_mn_ly2
_cod_depositor_comments
;
The following automatic conversions were performed:

'_space_group_crystal_system' value 'Triclinic' changed to
'triclinic' according to
/home/data/users/saulius/crontab/automatic-downloads/rss-feeds/RSC/lib/dictionaries/cif_core.dic
dictionary named 'cif_core.dic' version 2.4.2 from 2011-04-26.

Automatic conversion script
Id: cif_fix_values 4973 2017-02-22 13:04:09Z antanas 

 Adding full bibliography for 7057834--7057838.cif.
;
_cod_original_formula_sum 'C38 H30 F6 Mn N5 O6.50 S2'
_cod_database_code 7057834
_shelx_shelxl_version_number 2016/6
_shelx_space_group_comment
;
The symmetry employed for this shelxl refinement is uniquely defined
by the following loop, which should always be used as a source of
symmetry information in preference to the above space-group names.
They are only intended as comments.
;

loop_
_space_group_symop_operation_xyz
'x, y, z'
'-x, -y, -z'

loop_
_atom_site_label
_atom_site_type_symbol
_atom_site_fract_x
_atom_site_fract_y
_atom_site_fract_z
_atom_site_U_iso_or_equiv
_atom_site_adp_type
_atom_site_occupancy
_atom_site_site_symmetry_order
_atom_site_calc_flag
_atom_site_refinement_flags_posn
_atom_site_refinement_flags_adp
_atom_site_refinement_flags_occupancy
_atom_site_disorder_assembly
_atom_site_disorder_group
Mn1 Mn 0.21124(4) 0.21986(3) 0.20970(2) 0.01769(11) Uani 1 1 d . . . . .
N1 N 0.1466(2) 0.15489(16) 0.09107(13) 0.0209(5) Uani 1 1 d . . . . .
N2 N 0.3258(2) 0.06634(15) 0.21015(12) 0.0169(4) Uani 1 1 d . . . . .
N3 N -0.0081(2) 0.23606(15) 0.29278(12) 0.0182(4) Uani 1 1 d . . . . .
N4 N 0.0985(2) 0.37002(16) 0.17515(13) 0.0214(5) Uani 1 1 d . . . . .
N5 N 0.2947(2) 0.29308(16) 0.31673(14) 0.0234(5) Uani 1 1 d . . . . .
C1 C 0.0418(3) 0.1962(2) 0.03889(17) 0.0269(6) Uani 1 1 d . . . . .
H1 H -0.015095 0.254281 0.054858 0.032 Uiso 1 1 calc R U . . .
C2 C 0.0152(3) 0.1560(2) -0.03740(17) 0.0300(6) Uani 1 1 d . . . . .
H2 H -0.058022 0.186268 -0.072299 0.036 Uiso 1 1 calc R U . . .
C3 C 0.0992(3) 0.0703(2) -0.06053(16) 0.0282(6) Uani 1 1 d . . . . .
H3 H 0.083342 0.041670 -0.111624 0.034 Uiso 1 1 calc R U . . .
C4 C 0.2078(3) 0.0264(2) -0.00753(16) 0.0233(6) Uani 1 1 d . . . . .
H4 H 0.265827 -0.031647 -0.022610 0.028 Uiso 1 1 calc R U . . .
C5 C 0.2281(3) 0.07070(18) 0.06831(15) 0.0185(5) Uani 1 1 d . . . . .
C6 C 0.3384(3) 0.02623(18) 0.13086(15) 0.0164(5) Uani 1 1 d . . . . .
C7 C 0.4440(3) -0.05190(18) 0.11057(16) 0.0206(5) Uani 1 1 d . . . . .
H7 H 0.450329 -0.078615 0.055790 0.025 Uiso 1 1 calc R U . . .
C8 C 0.5406(3) -0.08997(19) 0.17309(16) 0.0215(5) Uani 1 1 d . . . . .
H8 H 0.614825 -0.141071 0.159997 0.026 Uiso 1 1 calc R U . . .
C9 C 0.5252(3) -0.05113(18) 0.25501(16) 0.0197(5) Uani 1 1 d . . . . .
H9 H 0.588149 -0.076364 0.298017 0.024 Uiso 1 1 calc R U . . .
C10 C 0.4152(3) 0.02572(18) 0.27231(15) 0.0172(5) Uani 1 1 d . . . . .
C11 C 0.3803(3) 0.06413(18) 0.36173(15) 0.0170(5) Uani 1 1 d . . . . .
C12 C 0.4869(3) 0.09998(18) 0.40422(16) 0.0196(5) Uani 1 1 d . . . . .
H12 H 0.582467 0.097488 0.377838 0.024 Uiso 1 1 calc R U . . .
C13 C 0.4514(3) 0.13947(18) 0.48588(16) 0.0206(5) Uani 1 1 d . . . . .
H13 H 0.523012 0.163285 0.514248 0.025 Uiso 1 1 calc R U . . .
C14 C 0.3090(3) 0.14340(18) 0.52513(16) 0.0208(5) Uani 1 1 d . . . . .
H14 H 0.284260 0.171971 0.578884 0.025 Uiso 1 1 calc R U . . .
C15 C 0.2031(3) 0.10474(18) 0.48431(15) 0.0191(5) Uani 1 1 d . . . . .
H15 H 0.108508 0.106004 0.511852 0.023 Uiso 1 1 calc R U . . .
C16 C 0.2370(3) 0.06420(18) 0.40283(15) 0.0179(5) Uani 1 1 d . . . . .
C17 C 0.1293(3) 0.01391(18) 0.36178(15) 0.0180(5) Uani 1 1 d . . . . .
C18 C 0.1657(3) -0.08482(19) 0.34698(15) 0.0208(5) Uani 1 1 d . . . . .
H18 H 0.255409 -0.117546 0.363534 0.025 Uiso 1 1 calc R U . . .
C19 C 0.0722(3) -0.1355(2) 0.30835(16) 0.0246(6) Uani 1 1 d . . . . .
H19 H 0.099616 -0.201306 0.298425 0.030 Uiso 1 1 calc R U . . .
C20 C -0.0628(3) -0.0881(2) 0.28437(16) 0.0236(6) Uani 1 1 d . . . . .
H20 H -0.127221 -0.122185 0.259592 0.028 Uiso 1 1 calc R U . . .
C21 C -0.1008(3) 0.0104(2) 0.29757(15) 0.0216(5) Uani 1 1 d . . . . .
H21 H -0.190549 0.042471 0.280561 0.026 Uiso 1 1 calc R U . . .
C22 C -0.0064(3) 0.06259(18) 0.33607(14) 0.0171(5) Uani 1 1 d . . . . .
C23 C -0.0581(3) 0.16761(19) 0.35048(15) 0.0178(5) Uani 1 1 d . . . . .
C24 C -0.1628(3) 0.1926(2) 0.42006(16) 0.0227(6) Uani 1 1 d . . . . .
H24 H -0.194818 0.144284 0.459639 0.027 Uiso 1 1 calc R U . . .
C25 C -0.2183(3) 0.2890(2) 0.42985(17) 0.0286(6) Uani 1 1 d . . . . .
H25 H -0.285039 0.306870 0.477429 0.034 Uiso 1 1 calc R U . . .
C26 C -0.1737(3) 0.3588(2) 0.36820(17) 0.0266(6) Uani 1 1 d . . . . .
H26 H -0.213520 0.424124 0.372107 0.032 Uiso 1 1 calc R U . . .
C27 C -0.0683(3) 0.33043(19) 0.29998(16) 0.0199(5) Uani 1 1 d . . . . .
C28 C -0.0179(3) 0.40299(19) 0.23095(16) 0.0219(5) Uani 1 1 d . . . . .
C29 C -0.0879(3) 0.4982(2) 0.22187(19) 0.0321(6) Uani 1 1 d . . . . .
H29 H -0.168960 0.519551 0.260071 0.039 Uiso 1 1 calc R U . . .
C30 C -0.0362(4) 0.5611(2) 0.1555(2) 0.0392(7) Uani 1 1 d . . . . .
H30 H -0.082520 0.624997 0.148367 0.047 Uiso 1 1 calc R U . . .
C31 C 0.0846(3) 0.5279(2) 0.10021(19) 0.0350(7) Uani 1 1 d . . . . .
H31 H 0.122184 0.569280 0.055771 0.042 Uiso 1 1 calc R U . . .
C32 C 0.1487(3) 0.4321(2) 0.11201(17) 0.0279(6) Uani 1 1 d . . . . .
H32 H 0.230169 0.409746 0.074552 0.033 Uiso 1 1 calc R U . . .
C33 C 0.3365(3) 0.3414(2) 0.36338(18) 0.0285(6) Uani 1 1 d . . . . .
C34 C 0.3899(5) 0.4031(3) 0.4229(2) 0.0580(11) Uani 1 1 d . . . . .
H34A H 0.310986 0.451734 0.442588 0.070 Uiso 1 1 calc R U . . .
H34B H 0.468168 0.434411 0.392568 0.070 Uiso 1 1 calc R U . . .
H34C H 0.425946 0.363797 0.472954 0.070 Uiso 1 1 calc R U . . .
S1 S 0.56645(7) 0.23603(5) 0.12015(4) 0.02170(15) Uani 1 1 d . . . . .
O1 O 0.40598(19) 0.25421(14) 0.12499(12) 0.0263(4) Uani 1 1 d . . . . .
O2 O 0.6315(2) 0.20342(17) 0.03666(14) 0.0435(6) Uani 1 1 d . . . . .
O3 O 0.6257(2) 0.18643(16) 0.19707(14) 0.0413(5) Uani 1 1 d . . . . .
C35 C 0.6123(3) 0.3596(2) 0.12103(17) 0.0274(6) Uani 1 1 d . . . . .
F1 F 0.5711(2) 0.39630(14) 0.19898(12) 0.0488(5) Uani 1 1 d . . . . .
F2 F 0.5501(2) 0.41801(13) 0.05931(13) 0.0477(5) Uani 1 1 d . . . . .
F3 F 0.75762(18) 0.35993(13) 0.10680(12) 0.0408(4) Uani 1 1 d . . . . .
S2 S 0.54800(8) 0.66442(5) 0.32038(4) 0.02603(16) Uani 1 1 d . . . . .
O4 O 0.6011(2) 0.56647(14) 0.35262(13) 0.0352(5) Uani 1 1 d . . . . .
O5 O 0.4362(2) 0.71588(16) 0.37798(13) 0.0390(5) Uani 1 1 d . . . . .
O6 O 0.6615(2) 0.72072(15) 0.28378(14) 0.0391(5) Uani 1 1 d . . . . .
C36 C 0.4514(4) 0.6457(2) 0.2254(2) 0.0372(7) Uani 1 1 d . . . . .
F4 F 0.3565(2) 0.58310(15) 0.24571(14) 0.0581(6) Uani 1 1 d . . . . .
F5 F 0.3758(2) 0.72893(13) 0.19473(12) 0.0493(5) Uani 1 1 d . . . . .
F6 F 0.5467(3) 0.60986(15) 0.16008(12) 0.0588(6) Uani 1 1 d . . . . .
O1S O 1.0252(12) 0.4995(10) 0.4882(9) 0.054(3) Uani 0.5 1 d D U P A -1
C1S C 0.9463(11) 0.5842(8) 0.4557(7) 0.069(2) Uani 0.5 1 d D U P A -1
H1S1 H 0.925235 0.630373 0.501656 0.083 Uiso 0.5 1 calc R U P A -1
H1S2 H 0.853317 0.570152 0.437993 0.083 Uiso 0.5 1 calc R U P A -1
C2S C 1.0300(18) 0.6284(13) 0.3784(9) 0.105(6) Uani 0.5 1 d D U P A -1
H2S1 H 1.101280 0.663951 0.398803 0.126 Uiso 0.5 1 calc R U P A -1
H2S2 H 0.963187 0.672053 0.344229 0.126 Uiso 0.5 1 calc R U P A -1
H2S3 H 1.079512 0.577630 0.342296 0.126 Uiso 0.5 1 calc R U P A -1
C1T C 0.9518(11) 0.4565(7) 0.5599(7) 0.068(3) Uani 0.5 1 d D U P A -1
H1T1 H 0.855574 0.445507 0.544844 0.082 Uiso 0.5 1 calc R U P A -1
H1T2 H 0.938198 0.499010 0.608721 0.082 Uiso 0.5 1 calc R U P A -1
C2T C 1.0400(14) 0.3616(10) 0.5859(11) 0.093(5) Uani 0.5 1 d D U P A -1
H2T1 H 1.052413 0.319722 0.537375 0.112 Uiso 0.5 1 calc R U P A -1
H2T2 H 0.989521 0.330959 0.635870 0.112 Uiso 0.5 1 calc R U P A -1
H2T3 H 1.134709 0.373046 0.601093 0.112 Uiso 0.5 1 calc R U P A -1

loop_
_atom_site_aniso_label
_atom_site_aniso_U_11
_atom_site_aniso_U_22
_atom_site_aniso_U_33
_atom_site_aniso_U_23
_atom_site_aniso_U_13
_atom_site_aniso_U_12
Mn1 0.01623(19) 0.0194(2) 0.01586(19) -0.00050(14) -0.00123(14) 0.00253(16)
N1 0.0179(11) 0.0257(12) 0.0179(10) 0.0013(9) -0.0021(8) -0.0004(10)
N2 0.0142(10) 0.0199(11) 0.0156(10) -0.0004(8) 0.0002(8) -0.0002(9)
N3 0.0163(10) 0.0232(12) 0.0146(10) -0.0003(8) -0.0030(8) -0.0007(9)
N4 0.0206(11) 0.0231(12) 0.0191(11) 0.0018(9) -0.0023(8) 0.0010(9)
N5 0.0231(11) 0.0235(12) 0.0228(11) 0.0021(9) -0.0042(9) -0.0009(10)
C1 0.0219(14) 0.0312(16) 0.0261(14) 0.0019(11) -0.0063(11) 0.0021(12)
C2 0.0249(14) 0.0437(18) 0.0222(14) 0.0064(12) -0.0097(11) -0.0062(14)
C3 0.0280(15) 0.0427(18) 0.0162(13) -0.0024(11) -0.0024(11) -0.0121(14)
C4 0.0195(13) 0.0305(15) 0.0197(13) -0.0045(10) 0.0030(10) -0.0048(12)
C5 0.0161(12) 0.0235(14) 0.0151(12) 0.0007(10) 0.0029(9) -0.0040(11)
C6 0.0132(11) 0.0188(13) 0.0169(12) -0.0002(9) 0.0021(9) -0.0040(10)
C7 0.0211(13) 0.0215(14) 0.0186(12) -0.0017(10) 0.0030(10) -0.0037(11)
C8 0.0169(12) 0.0192(13) 0.0258(13) 0.0004(10) 0.0047(10) 0.0020(11)
C9 0.0156(12) 0.0202(14) 0.0222(13) 0.0027(10) -0.0022(10) 0.0000(11)
C10 0.0147(12) 0.0177(13) 0.0187(12) 0.0014(9) 0.0005(9) -0.0031(10)
C11 0.0176(12) 0.0155(12) 0.0165(12) 0.0023(9) -0.0029(9) 0.0017(10)
C12 0.0143(12) 0.0209(14) 0.0224(13) 0.0024(10) -0.0025(10) 0.0011(11)
C13 0.0206(13) 0.0198(13) 0.0226(13) 0.0004(10) -0.0092(10) -0.0033(11)
C14 0.0251(13) 0.0205(13) 0.0155(12) 0.0012(10) -0.0038(10) 0.0021(11)
C15 0.0164(12) 0.0209(13) 0.0178(12) 0.0017(10) -0.0014(9) 0.0031(11)
C16 0.0169(12) 0.0190(13) 0.0168(12) 0.0031(9) -0.0042(9) 0.0004(11)
C17 0.0168(12) 0.0234(14) 0.0122(11) 0.0026(9) 0.0011(9) -0.0009(11)
C18 0.0181(12) 0.0252(14) 0.0171(12) 0.0002(10) -0.0005(10) 0.0021(11)
C19 0.0280(14) 0.0235(14) 0.0212(13) -0.0050(10) 0.0010(10) 0.0002(12)
C20 0.0234(13) 0.0308(15) 0.0178(12) -0.0046(10) -0.0023(10) -0.0060(12)
C21 0.0164(12) 0.0315(15) 0.0157(12) -0.0010(10) -0.0003(9) -0.0005(11)
C22 0.0151(12) 0.0231(13) 0.0113(11) 0.0019(9) 0.0017(9) -0.0005(10)
C23 0.0122(11) 0.0239(14) 0.0170(12) -0.0007(10) -0.0053(9) 0.0013(10)
C24 0.0187(13) 0.0305(15) 0.0169(12) 0.0008(10) 0.0006(10) 0.0006(12)
C25 0.0256(14) 0.0336(17) 0.0226(14) -0.0034(11) 0.0071(11) 0.0040(13)
C26 0.0253(14) 0.0233(15) 0.0282(14) -0.0036(11) 0.0014(11) 0.0056(12)
C27 0.0167(12) 0.0206(14) 0.0217(13) -0.0026(10) -0.0040(10) 0.0023(11)
C28 0.0193(13) 0.0234(14) 0.0222(13) -0.0008(10) -0.0037(10) 0.0008(11)
C29 0.0298(15) 0.0261(16) 0.0360(16) 0.0006(12) 0.0043(12) 0.0062(13)
C30 0.0420(18) 0.0242(16) 0.0451(18) 0.0089(13) 0.0013(14) 0.0082(14)
C31 0.0374(17) 0.0298(17) 0.0338(16) 0.0131(12) -0.0005(13) -0.0001(14)
C32 0.0260(14) 0.0299(16) 0.0254(14) 0.0035(11) 0.0000(11) 0.0004(12)
C33 0.0327(15) 0.0257(15) 0.0259(14) 0.0045(12) -0.0065(12) -0.0006(13)
C34 0.090(3) 0.042(2) 0.050(2) -0.0025(16) -0.036(2) -0.020(2)
S1 0.0187(3) 0.0188(3) 0.0264(3) -0.0020(2) 0.0007(2) 0.0003(3)
O1 0.0193(9) 0.0290(11) 0.0291(10) 0.0040(8) -0.0008(7) -0.0023(8)
O2 0.0401(12) 0.0449(14) 0.0466(13) -0.0259(10) 0.0134(10) -0.0090(11)
O3 0.0341(12) 0.0373(13) 0.0502(13) 0.0198(10) -0.0121(10) -0.0026(10)
C35 0.0267(14) 0.0260(15) 0.0286(14) 0.0003(11) 0.0014(11) -0.0036(12)
F1 0.0627(13) 0.0387(11) 0.0463(11) -0.0213(8) 0.0119(9) -0.0120(10)
F2 0.0493(11) 0.0323(10) 0.0603(12) 0.0207(9) -0.0148(9) -0.0068(9)
F3 0.0262(9) 0.0423(11) 0.0556(11) -0.0029(8) -0.0003(8) -0.0125(8)
S2 0.0324(4) 0.0204(3) 0.0228(3) -0.0033(3) -0.0013(3) 0.0053(3)
O4 0.0426(12) 0.0248(11) 0.0341(11) 0.0024(8) -0.0010(9) 0.0057(10)
O5 0.0437(12) 0.0383(13) 0.0306(11) -0.0128(9) 0.0006(9) 0.0122(10)
O6 0.0382(12) 0.0322(12) 0.0454(12) 0.0080(9) -0.0049(9) -0.0041(10)
C36 0.052(2) 0.0245(16) 0.0355(17) -0.0060(12) -0.0085(14) -0.0025(15)
F4 0.0649(14) 0.0445(12) 0.0727(14) -0.0001(10) -0.0260(11) -0.0220(11)
F5 0.0660(13) 0.0339(10) 0.0506(11) 0.0012(8) -0.0319(10) -0.0002(10)
F6 0.0910(16) 0.0531(13) 0.0313(10) -0.0170(9) -0.0010(10) -0.0024(12)
O1S 0.041(8) 0.056(3) 0.066(8) -0.008(4) -0.003(5) -0.008(5)
C1S 0.063(7) 0.059(6) 0.090(7) -0.008(6) -0.011(5) -0.019(6)
C2S 0.124(13) 0.095(10) 0.113(11) 0.039(9) -0.057(9) -0.069(10)
C1T 0.052(6) 0.062(7) 0.091(8) 0.005(5) -0.021(5) -0.008(5)
C2T 0.095(10) 0.049(7) 0.131(12) 0.040(7) 0.002(8) -0.025(7)

loop_
_atom_type_symbol
_atom_type_description
_atom_type_scat_dispersion_real
_atom_type_scat_dispersion_imag
_atom_type_scat_source
C C 0.0033 0.0016 'International Tables Vol C Tables 4.2.6.8 and 6.1.1.4'
H H 0.0000 0.0000 'International Tables Vol C Tables 4.2.6.8 and 6.1.1.4'
N N 0.0061 0.0033 'International Tables Vol C Tables 4.2.6.8 and 6.1.1.4'
O O 0.0106 0.0060 'International Tables Vol C Tables 4.2.6.8 and 6.1.1.4'
F F 0.0171 0.0103 'International Tables Vol C Tables 4.2.6.8 and 6.1.1.4'
S S 0.1246 0.1234 'International Tables Vol C Tables 4.2.6.8 and 6.1.1.4'
Mn Mn 0.3368 0.7283 'International Tables Vol C Tables 4.2.6.8 and 6.1.1.4'

loop_
_geom_angle_atom_site_label_1
_geom_angle_atom_site_label_2
_geom_angle_atom_site_label_3
_geom_angle
O1 Mn1 N5 87.55(7)
O1 Mn1 N2 84.53(7)
N5 Mn1 N2 107.63(8)
O1 Mn1 N4 88.86(7)
N5 Mn1 N4 83.70(8)
N2 Mn1 N4 166.56(7)
O1 Mn1 N1 85.83(7)
N5 Mn1 N1 173.15(8)
N2 Mn1 N1 73.51(7)
N4 Mn1 N1 94.39(8)
O1 Mn1 N3 162.00(7)
N5 Mn1 N3 85.75(7)
N2 Mn1 N3 113.43(7)
N4 Mn1 N3 73.81(7)
N1 Mn1 N3 100.06(7)
C5 N1 C1 118.7(2)
C5 N1 Mn1 115.61(15)
C1 N1 Mn1 125.56(19)
C10 N2 C6 118.7(2)
C10 N2 Mn1 123.91(16)
C6 N2 Mn1 114.29(16)
C23 N3 C27 118.6(2)
C23 N3 Mn1 126.01(17)
C27 N3 Mn1 112.77(15)
C32 N4 C28 118.7(2)
C32 N4 Mn1 125.02(18)
C28 N4 Mn1 115.63(16)
C33 N5 Mn1 170.5(2)
N1 C1 C2 122.7(3)
N1 C1 H1 118.7
C2 C1 H1 118.7
C3 C2 C1 118.4(3)
C3 C2 H2 120.8
C1 C2 H2 120.8
C2 C3 C4 119.8(2)
C2 C3 H3 120.1
C4 C3 H3 120.1
C5 C4 C3 118.6(3)
C5 C4 H4 120.7
C3 C4 H4 120.7
N1 C5 C4 121.8(2)
N1 C5 C6 116.2(2)
C4 C5 C6 122.1(2)
N2 C6 C7 121.9(2)
N2 C6 C5 115.4(2)
C7 C6 C5 122.7(2)
C6 C7 C8 119.0(2)
C6 C7 H7 120.5
C8 C7 H7 120.5
C9 C8 C7 119.2(3)
C9 C8 H8 120.4
C7 C8 H8 120.4
C8 C9 C10 119.2(2)
C8 C9 H9 120.4
C10 C9 H9 120.4
N2 C10 C9 121.8(2)
N2 C10 C11 115.6(2)
C9 C10 C11 122.5(2)
C12 C11 C16 120.2(2)
C12 C11 C10 120.8(2)
C16 C11 C10 119.1(2)
C13 C12 C11 120.2(2)
C13 C12 H12 119.9
C11 C12 H12 119.9
C14 C13 C12 119.9(2)
C14 C13 H13 120.0
C12 C13 H13 120.0
C13 C14 C15 120.1(2)
C13 C14 H14 119.9
C15 C14 H14 119.9
C16 C15 C14 120.7(2)
C16 C15 H15 119.6
C14 C15 H15 119.6
C15 C16 C11 118.7(2)
C15 C16 C17 121.6(2)
C11 C16 C17 119.5(2)
C18 C17 C22 118.6(2)
C18 C17 C16 118.6(2)
C22 C17 C16 122.8(2)
C19 C18 C17 121.7(2)
C19 C18 H18 119.2
C17 C18 H18 119.2
C18 C19 C20 119.9(2)
C18 C19 H19 120.1
C20 C19 H19 120.1
C21 C20 C19 119.5(2)
C21 C20 H20 120.2
C19 C20 H20 120.2
C20 C21 C22 121.1(2)
C20 C21 H21 119.5
C22 C21 H21 119.5
C21 C22 C17 119.3(2)
C21 C22 C23 117.5(2)
C17 C22 C23 123.2(2)
N3 C23 C24 121.6(2)
N3 C23 C22 118.9(2)
C24 C23 C22 119.5(2)
C25 C24 C23 119.6(2)
C25 C24 H24 120.2
C23 C24 H24 120.2
C24 C25 C26 119.1(2)
C24 C25 H25 120.4
C26 C25 H25 120.4
C25 C26 C27 119.2(3)
C25 C26 H26 120.4
C27 C26 H26 120.4
N3 C27 C26 121.7(2)
N3 C27 C28 117.0(2)
C26 C27 C28 121.3(2)
N4 C28 C29 121.2(2)
N4 C28 C27 116.2(2)
C29 C28 C27 122.6(2)
C30 C29 C28 119.4(3)
C30 C29 H29 120.3
C28 C29 H29 120.3
C31 C30 C29 119.2(3)
C31 C30 H30 120.4
C29 C30 H30 120.4
C30 C31 C32 118.7(3)
C30 C31 H31 120.7
C32 C31 H31 120.7
N4 C32 C31 122.7(3)
N4 C32 H32 118.6
C31 C32 H32 118.6
N5 C33 C34 180.0(4)
C33 C34 H34A 109.5
C33 C34 H34B 109.5
H34A C34 H34B 109.5
C33 C34 H34C 109.5
H34A C34 H34C 109.5
H34B C34 H34C 109.5
O3 S1 O2 116.83(15)
O3 S1 O1 114.52(12)
O2 S1 O1 113.29(12)
O3 S1 C35 104.49(13)
O2 S1 C35 103.82(13)
O1 S1 C35 101.47(12)
S1 O1 Mn1 141.03(11)
F2 C35 F1 109.0(3)
F2 C35 F3 107.3(2)
F1 C35 F3 107.1(2)
F2 C35 S1 111.81(19)
F1 C35 S1 110.69(18)
F3 C35 S1 110.8(2)
O5 S2 O6 114.64(13)
O5 S2 O4 114.51(12)
O6 S2 O4 114.63(13)
O5 S2 C36 103.69(14)
O6 S2 C36 103.86(13)
O4 S2 C36 103.48(13)
F4 C36 F5 107.2(3)
F4 C36 F6 107.6(2)
F5 C36 F6 108.4(2)
F4 C36 S2 111.3(2)
F5 C36 S2 111.62(19)
F6 C36 S2 110.5(2)
C1S O1S C1T 112.8(9)
O1S C1S C2S 110.9(12)
O1S C1S H1S1 109.5
C2S C1S H1S1 109.5
O1S C1S H1S2 109.5
C2S C1S H1S2 109.5
H1S1 C1S H1S2 108.0
C1S C2S H2S1 109.5
C1S C2S H2S2 109.5
H2S1 C2S H2S2 109.5
C1S C2S H2S3 109.5
H2S1 C2S H2S3 109.5
H2S2 C2S H2S3 109.5
O1S C1T C2T 108.9(12)
O1S C1T H1T1 109.9
C2T C1T H1T1 109.9
O1S C1T H1T2 109.9
C2T C1T H1T2 109.9
H1T1 C1T H1T2 108.3
C1T C2T H2T1 109.5
C1T C2T H2T2 109.5
H2T1 C2T H2T2 109.5
C1T C2T H2T3 109.5
H2T1 C2T H2T3 109.5
H2T2 C2T H2T3 109.5

loop_
_geom_bond_atom_site_label_1
_geom_bond_atom_site_label_2
_geom_bond_distance
Mn1 O1 2.2001(17)
Mn1 N5 2.227(2)
Mn1 N2 2.235(2)
Mn1 N4 2.238(2)
Mn1 N1 2.238(2)
Mn1 N3 2.275(2)
N1 C5 1.343(3)
N1 C1 1.344(3)
N2 C10 1.350(3)
N2 C6 1.353(3)
N3 C23 1.348(3)
N3 C27 1.353(3)
N4 C32 1.339(3)
N4 C28 1.352(3)
N5 C33 1.137(3)
C1 C2 1.380(4)
C1 H1 0.9300
C2 C3 1.370(4)
C2 H2 0.9300
C3 C4 1.387(4)
C3 H3 0.9300
C4 C5 1.385(3)
C4 H4 0.9300
C5 C6 1.493(3)
C6 C7 1.380(4)
C7 C8 1.387(4)
C7 H7 0.9300
C8 C9 1.381(4)
C8 H8 0.9300
C9 C10 1.382(4)
C9 H9 0.9300
C10 C11 1.488(3)
C11 C12 1.389(3)
C11 C16 1.408(3)
C12 C13 1.387(4)
C12 H12 0.9300
C13 C14 1.386(4)
C13 H13 0.9300
C14 C15 1.390(3)
C14 H14 0.9300
C15 C16 1.389(3)
C15 H15 0.9300
C16 C17 1.494(3)
C17 C18 1.390(4)
C17 C22 1.407(3)
C18 C19 1.380(4)
C18 H18 0.9300
C19 C20 1.387(4)
C19 H19 0.9300
C20 C21 1.384(4)
C20 H20 0.9300
C21 C22 1.398(3)
C21 H21 0.9300
C22 C23 1.490(4)
C23 C24 1.393(3)
C24 C25 1.373(4)
C24 H24 0.9300
C25 C26 1.378(4)
C25 H25 0.9300
C26 C27 1.393(4)
C26 H26 0.9300
C27 C28 1.491(4)
C28 C29 1.386(4)
C29 C30 1.383(4)
C29 H29 0.9300
C30 C31 1.377(4)
C30 H30 0.9300
C31 C32 1.379(4)
C31 H31 0.9300
C32 H32 0.9300
C33 C34 1.451(4)
C34 H34A 0.9600
C34 H34B 0.9600
C34 H34C 0.9600
S1 O3 1.427(2)
S1 O2 1.430(2)
S1 O1 1.4587(18)
S1 C35 1.822(3)
C35 F2 1.312(3)
C35 F1 1.327(3)
C35 F3 1.336(3)
S2 O5 1.432(2)
S2 O6 1.441(2)
S2 O4 1.442(2)
S2 C36 1.817(3)
C36 F4 1.320(4)
C36 F5 1.336(4)
C36 F6 1.339(4)
O1S C1S 1.374(10)
O1S C1T 1.375(10)
C1S C2S 1.490(10)
C1S H1S1 0.9700
C1S H1S2 0.9700
C2S H2S1 0.9600
C2S H2S2 0.9600
C2S H2S3 0.9600
C1T C2T 1.490(10)
C1T H1T1 0.9700
C1T H1T2 0.9700
C2T H2T1 0.9600
C2T H2T2 0.9600
C2T H2T3 0.9600
